data_7714682
loop_
_publ_author_name
'Atta, Sayan'
'Mandal, Amit'
'Saha, Rahul'
'Majumdar, Amit'

_publ_section_title
;
 Reduction of nitrite to nitric oxide and generation of reactive chalcogen
 species by mononuclear Fe(II) and Zn(II) complexes of thiolate and
 selenolate.
;
_journal_issue 3
_journal_name_full 'Dalton transactions (Cambridge, England : 2003)'
_journal_page_first 949
_journal_page_last 965
_journal_paper_doi 10.1039/d3dt03768a
_journal_volume 53
_journal_year 2024
_chemical_formula_moiety 'C29 H29 N3 O2 S Zn'
_chemical_formula_sum 'C29 H29 N3 O2 S Zn'
_chemical_formula_weight 548.98
_space_group_crystal_system monoclinic
_space_group_IT_number 14
_space_group_name_Hall '-P 2yn'
_space_group_name_H-M_alt 'P 1 21/n 1'
_atom_sites_solution_hydrogens geom
_audit_creation_date 2023-01-18
_audit_creation_method
;
Olex2 1.2
(compiled 2018.05.29 svn.r3508 for OlexSys, GUI svn.r5506)
;
_audit_update_record
;
2023-01-18 deposited with the CCDC.	2023-12-11 downloaded from the CCDC.
;
_cell_angle_alpha 90
_cell_angle_beta 103.532(13)
_cell_angle_gamma 90
_cell_formula_units_Z 4
_cell_length_a 11.2316(14)
_cell_length_b 14.8312(18)
_cell_length_c 15.672(2)
_cell_measurement_reflns_used 1913
_cell_measurement_temperature 147.7(9)
_cell_measurement_theta_max 23.8830
_cell_measurement_theta_min 2.3110
_cell_volume 2538.1(6)
_computing_cell_refinement 'SAINT V8.38A (?, 2016)'
_computing_data_reduction 'SAINT V8.38A (?, 2016)'
_computing_molecular_graphics 'Olex2 (Dolomanov et al., 2009)'
_computing_publication_material 'Olex2 (Dolomanov et al., 2009)'
_computing_structure_refinement 'ShelXL (Sheldrick, 2015)'
_computing_structure_solution 'ShelXT (Sheldrick, 2015)'
_diffrn_ambient_environment N~2~
_diffrn_ambient_temperature 147.7(9)
_diffrn_measured_fraction_theta_full 0.999
_diffrn_measured_fraction_theta_max 0.998
_diffrn_measurement_details
;
List of Runs (angles in degrees, time in seconds):

  # Type    Start    End  Width  t~exp~   \w     \q     \k     \f   Frames
#--------------------------------------------------------------------------
  1  \w   -102.91  13.09   1.00   10.00    --  -15.95 -59.25 173.08  116
  2  \w    -59.55  22.45   1.00   10.00    --  -15.95  83.74 -29.95   82
  3  \w   -102.91  13.09   1.00   10.00    --  -15.95 -59.25  71.08  116
  4  \w    -59.55  22.45   1.00   10.00    --  -15.95  83.74-134.95   82
;
_diffrn_measurement_device_type 'Bruker D8VENTURE with PHOTON II Detector'
_diffrn_measurement_method 'phi, omega and kappa scan'
_diffrn_orient_matrix_type 'CrysAlisPro convention (1999,Acta A55,543-557)'
_diffrn_orient_matrix_UB_11 0.0065827000
_diffrn_orient_matrix_UB_12 -0.0404962000
_diffrn_orient_matrix_UB_13 -0.0225316000
_diffrn_orient_matrix_UB_21 -0.0322538000
_diffrn_orient_matrix_UB_22 0.0196943000
_diffrn_orient_matrix_UB_23 -0.0400518000
_diffrn_orient_matrix_UB_31 0.0559129000
_diffrn_orient_matrix_UB_32 0.0160563000
_diffrn_orient_matrix_UB_33 -0.0078232000
_diffrn_radiation_probe x-ray
_diffrn_radiation_type MoK\a
_diffrn_radiation_wavelength 0.71073
_diffrn_reflns_av_R_equivalents 0.1444
_diffrn_reflns_av_unetI/netI 0.1218
_diffrn_reflns_Laue_measured_fraction_full 0.999
_diffrn_reflns_Laue_measured_fraction_max 0.998
_diffrn_reflns_limit_h_max 13
_diffrn_reflns_limit_h_min -13
_diffrn_reflns_limit_k_max 17
_diffrn_reflns_limit_k_min -18
_diffrn_reflns_limit_l_max 19
_diffrn_reflns_limit_l_min -19
_diffrn_reflns_number 23582
_diffrn_reflns_point_group_measured_fraction_full 0.999
_diffrn_reflns_point_group_measured_fraction_max 0.998
_diffrn_reflns_theta_full 25.242
_diffrn_reflns_theta_max 25.681
_diffrn_reflns_theta_min 1.916
_diffrn_source_type Micro-focus
_exptl_absorpt_coefficient_mu 1.082
_exptl_absorpt_correction_T_max 1.00000
_exptl_absorpt_correction_T_min 0.25991
_exptl_absorpt_correction_type multi-scan
_exptl_absorpt_process_details
;
CrysAlisPro 1.171.42.49 (Rigaku Oxford Diffraction, 2022)
Empirical absorption correction using spherical harmonics,
implemented in SCALE3 ABSPACK scaling algorithm.
;
_exptl_crystal_colour colorless
_exptl_crystal_density_diffrn 1.437
_exptl_crystal_density_method 'not measured'
_exptl_crystal_description block
_exptl_crystal_F_000 1144
_exptl_crystal_size_max 0.22
_exptl_crystal_size_mid 0.2
_exptl_crystal_size_min 0.18
_refine_diff_density_max 0.992
_refine_diff_density_min -0.650
_refine_diff_density_rms 0.102
_refine_ls_extinction_method none
_refine_ls_goodness_of_fit_ref 1.024
_refine_ls_hydrogen_treatment constr
_refine_ls_matrix_type full
_refine_ls_number_parameters 328
_refine_ls_number_reflns 4813
_refine_ls_number_restraints 0
_refine_ls_restrained_S_all 1.024
_refine_ls_R_factor_all 0.1338
_refine_ls_R_factor_gt 0.0777
_refine_ls_shift/su_max 0.000
_refine_ls_shift/su_mean 0.000
_refine_ls_structure_factor_coef Fsqd
_refine_ls_weighting_details 'w=1/[\s^2^(Fo^2^)+(0.0729P)^2^+2.1560P] where P=(Fo^2^+2Fc^2^)/3'
_refine_ls_weighting_scheme calc
_refine_ls_wR_factor_gt 0.1676
_refine_ls_wR_factor_ref 0.2056
_reflns_Friedel_coverage 0.000
_reflns_number_gt 2850
_reflns_number_total 4813
_reflns_threshold_expression 'I > 2\s(I)'
_cod_data_source_file d3dt03768a2.cif
_cod_data_source_block sol1_CCDC3
_cod_depositor_comments 'Adding full bibliography for 7714674--7714686.cif.'
_cod_database_code 7714682
_shelx_shelxl_version_number 2018/3
_chemical_oxdiff_formula 'C H N O Zn S'
_shelx_space_group_comment
;
The symmetry employed for this shelxl refinement is uniquely defined
by the following loop, which should always be used as a source of
symmetry information in preference to the above space-group names.
They are only intended as comments.
;
_shelx_estimated_absorpt_t_max 0.829
_shelx_estimated_absorpt_t_min 0.797
_reflns_odcompleteness_completeness 99.86
_reflns_odcompleteness_iscentric 1
_reflns_odcompleteness_theta 25.63
_olex2_refinement_description
;
1. Fixed Uiso
 At 1.2 times of:
  All C(H) groups, All C(H,H) groups
 At 1.5 times of:
  All C(H,H,H) groups
2.a Secondary CH2 refined with riding coordinates:
 C1(H1A,H1B), C10(H10A,H10B), C16(H16A,H16B)
2.b Aromatic/amide H refined with riding coordinates:
 C3(H3), C6(H6), C8(H8), C12(H12), C13(H13), C14(H14), C15(H15), C18(H18),
 C19(H19), C20(H20), C21(H21), C25(H25), C26(H26), C27(H27)
2.c Idealised Me refined as rotating group:
 C5(H5A,H5B,H5C), C24(H24A,H24B,H24C), C29(H29A,H29B,H29C)
;
_olex2_submission_special_instructions 'No special instructions were received'
_oxdiff_exptl_absorpt_empirical_details
;
Empirical correction (ABSPACK) includes:
- Absorption correction using spherical harmonics
- Frame scaling
;
_oxdiff_exptl_absorpt_empirical_full_max 2.047
_oxdiff_exptl_absorpt_empirical_full_min 0.455

loop_
_space_group_symop_operation_xyz
'x, y, z'
'-x+1/2, y+1/2, -z+1/2'
'-x, -y, -z'
'x-1/2, -y-1/2, z-1/2'

loop_
_atom_site_label
_atom_site_type_symbol
_atom_site_fract_x
_atom_site_fract_y
_atom_site_fract_z
_atom_site_U_iso_or_equiv
_atom_site_adp_type
_atom_site_occupancy
_atom_site_site_symmetry_order
_atom_site_calc_flag
_atom_site_refinement_flags_posn
_atom_site_refinement_flags_adp
_atom_site_refinement_flags_occupancy
_atom_site_disorder_assembly
_atom_site_disorder_group
Zn1 Zn 0.50426(6) 0.71984(5) 0.60048(5) 0.0385(3) Uani 1 1 d . . . . .
S1 S 0.59491(15) 0.69702(11) 0.74969(10) 0.0387(4) Uani 1 1 d . . . . .
O1 O 0.6381(4) 0.7194(3) 0.5422(3) 0.0450(11) Uani 1 1 d . . . . .
O2 O 0.9772(4) 0.7351(3) 0.5052(3) 0.0544(13) Uani 1 1 d . . . . .
N1 N 0.3845(4) 0.7574(4) 0.4694(3) 0.0381(13) Uani 1 1 d . . . . .
N2 N 0.3695(5) 0.6193(3) 0.5753(3) 0.0385(12) Uani 1 1 d . . . . .
N3 N 0.4362(5) 0.8523(4) 0.6180(4) 0.0445(13) Uani 1 1 d . . . . .
C1 C 0.4214(5) 0.7081(4) 0.3981(4) 0.0421(16) Uani 1 1 d . . . . .
H1A H 0.362647 0.722241 0.342031 0.050 Uiso 1 1 calc R . . . .
H1B H 0.415791 0.642561 0.408701 0.050 Uiso 1 1 calc R . . . .
C2 C 0.5470(6) 0.7288(4) 0.3887(4) 0.0361(15) Uani 1 1 d . . . . .
C3 C 0.5650(6) 0.7403(4) 0.3058(4) 0.0400(15) Uani 1 1 d . . . . .
H3 H 0.495100 0.742247 0.258030 0.048 Uiso 1 1 calc R . . . .
C4 C 0.6799(6) 0.7492(4) 0.2877(4) 0.0409(16) Uani 1 1 d . . . . .
C5 C 0.6925(6) 0.7624(5) 0.1956(4) 0.0529(19) Uani 1 1 d . . . . .
H5A H 0.778569 0.773837 0.195931 0.079 Uiso 1 1 calc GR . . . .
H5B H 0.642652 0.813998 0.169372 0.079 Uiso 1 1 calc GR . . . .
H5C H 0.664594 0.708053 0.161161 0.079 Uiso 1 1 calc GR . . . .
C6 C 0.7772(6) 0.7481(4) 0.3569(4) 0.0393(15) Uani 1 1 d . . . . .
H6 H 0.857088 0.752933 0.346706 0.047 Uiso 1 1 calc R . . . .
C7 C 0.7645(5) 0.7401(4) 0.4434(4) 0.0341(14) Uani 1 1 d . . . . .
C8 C 0.8742(6) 0.7381(4) 0.5148(5) 0.0431(16) Uani 1 1 d . . . . .
H8 H 0.863461 0.739216 0.573111 0.052 Uiso 1 1 calc R . . . .
C9 C 0.6487(6) 0.7299(4) 0.4620(4) 0.0359(15) Uani 1 1 d . . . . .
C10 C 0.2609(5) 0.7272(4) 0.4731(4) 0.0380(15) Uani 1 1 d . . . . .
H10A H 0.208436 0.723454 0.412881 0.046 Uiso 1 1 calc R . . . .
H10B H 0.223802 0.771514 0.506469 0.046 Uiso 1 1 calc R . . . .
C11 C 0.2671(6) 0.6375(4) 0.5161(4) 0.0373(15) Uani 1 1 d . . . . .
C12 C 0.1700(6) 0.5784(5) 0.4977(5) 0.0455(17) Uani 1 1 d . . . . .
H12 H 0.098011 0.592308 0.454267 0.055 Uiso 1 1 calc R . . . .
C13 C 0.1798(6) 0.4991(5) 0.5437(5) 0.0521(19) Uani 1 1 d . . . . .
H13 H 0.113133 0.457924 0.533305 0.063 Uiso 1 1 calc R . . . .
C14 C 0.2842(6) 0.4792(5) 0.6038(5) 0.0480(17) Uani 1 1 d . . . . .
H14 H 0.292557 0.423800 0.635128 0.058 Uiso 1 1 calc R . . . .
C15 C 0.3777(6) 0.5410(5) 0.6184(4) 0.0453(17) Uani 1 1 d . . . . .
H15 H 0.451066 0.527577 0.660714 0.054 Uiso 1 1 calc R . . . .
C16 C 0.3897(6) 0.8552(4) 0.4601(4) 0.0415(16) Uani 1 1 d . . . . .
H16A H 0.318118 0.876011 0.414686 0.050 Uiso 1 1 calc R . . . .
H16B H 0.464852 0.872057 0.441229 0.050 Uiso 1 1 calc R . . . .
C17 C 0.3896(5) 0.8993(4) 0.5449(5) 0.0413(16) Uani 1 1 d . . . . .
C18 C 0.3454(6) 0.9856(5) 0.5484(5) 0.0511(18) Uani 1 1 d . . . . .
H18 H 0.314151 1.018784 0.496106 0.061 Uiso 1 1 calc R . . . .
C19 C 0.3475(7) 1.0224(5) 0.6282(6) 0.057(2) Uani 1 1 d . . . . .
H19 H 0.318045 1.081991 0.631553 0.069 Uiso 1 1 calc R . . . .
C20 C 0.3912(6) 0.9750(5) 0.7030(5) 0.0507(18) Uani 1 1 d . . . . .
H20 H 0.390934 1.000047 0.758721 0.061 Uiso 1 1 calc R . . . .
C21 C 0.4359(6) 0.8897(5) 0.6958(5) 0.0467(17) Uani 1 1 d . . . . .
H21 H 0.467674 0.856197 0.747757 0.056 Uiso 1 1 calc R . . . .
C22 C 0.6359(6) 0.5815(5) 0.7748(4) 0.0470(17) Uani 1 1 d . . . . .
C23 C 0.7305(6) 0.5398(5) 0.7432(5) 0.0527(19) Uani 1 1 d . . . . .
C24 C 0.7987(6) 0.5897(5) 0.6871(5) 0.061(2) Uani 1 1 d . . . . .
H24A H 0.741670 0.608424 0.632657 0.092 Uiso 1 1 calc GR . . . .
H24B H 0.861742 0.550452 0.673238 0.092 Uiso 1 1 calc GR . . . .
H24C H 0.837469 0.643116 0.718679 0.092 Uiso 1 1 calc GR . . . .
C25 C 0.7610(6) 0.4515(5) 0.7649(5) 0.0533(19) Uani 1 1 d . . . . .
H25 H 0.823073 0.423224 0.742316 0.064 Uiso 1 1 calc R . . . .
C26 C 0.7034(7) 0.4032(5) 0.8189(5) 0.058(2) Uani 1 1 d . . . . .
H26 H 0.726322 0.342460 0.833671 0.069 Uiso 1 1 calc R . . . .
C27 C 0.6134(7) 0.4430(5) 0.8509(5) 0.056(2) Uani 1 1 d . . . . .
H27 H 0.574407 0.409534 0.888328 0.068 Uiso 1 1 calc R . . . .
C28 C 0.5776(6) 0.5311(5) 0.8301(5) 0.0505(18) Uani 1 1 d . . . . .
C29 C 0.4786(7) 0.5722(5) 0.8671(5) 0.068(2) Uani 1 1 d . . . . .
H29A H 0.510318 0.626091 0.901004 0.102 Uiso 1 1 calc GR . . . .
H29B H 0.451474 0.528425 0.905409 0.102 Uiso 1 1 calc GR . . . .
H29C H 0.409270 0.588876 0.819021 0.102 Uiso 1 1 calc GR . . . .

loop_
_atom_site_aniso_label
_atom_site_aniso_U_11
_atom_site_aniso_U_22
_atom_site_aniso_U_33
_atom_site_aniso_U_23
_atom_site_aniso_U_13
_atom_site_aniso_U_12
Zn1 0.0387(5) 0.0370(5) 0.0412(5) -0.0011(3) 0.0123(4) -0.0014(3)
S1 0.0446(10) 0.0357(9) 0.0333(9) -0.0022(7) 0.0041(7) 0.0027(7)
O1 0.037(3) 0.055(3) 0.042(3) 0.002(2) 0.008(2) 0.000(2)
O2 0.039(3) 0.067(4) 0.057(3) 0.003(3) 0.012(2) 0.003(2)
N1 0.035(3) 0.040(3) 0.042(3) 0.000(3) 0.015(2) -0.010(2)
N2 0.039(3) 0.037(3) 0.041(3) -0.003(3) 0.014(3) 0.003(2)
N3 0.047(3) 0.034(3) 0.051(4) -0.003(3) 0.008(3) -0.004(3)
C1 0.031(4) 0.045(4) 0.050(4) -0.003(3) 0.011(3) -0.003(3)
C2 0.039(4) 0.037(4) 0.034(4) 0.002(3) 0.013(3) 0.000(3)
C3 0.043(4) 0.039(4) 0.035(4) 0.002(3) 0.004(3) 0.003(3)
C4 0.043(4) 0.044(4) 0.037(4) 0.006(3) 0.012(3) 0.003(3)
C5 0.048(4) 0.063(5) 0.048(4) 0.008(4) 0.011(3) -0.004(4)
C6 0.047(4) 0.028(3) 0.045(4) 0.002(3) 0.015(3) 0.000(3)
C7 0.028(3) 0.036(4) 0.036(4) -0.003(3) 0.005(3) -0.001(3)
C8 0.046(4) 0.035(4) 0.051(4) -0.003(3) 0.019(3) 0.006(3)
C9 0.041(4) 0.030(4) 0.037(4) -0.001(3) 0.009(3) -0.001(3)
C10 0.036(4) 0.043(4) 0.035(4) 0.002(3) 0.008(3) 0.008(3)
C11 0.032(4) 0.038(4) 0.044(4) -0.005(3) 0.015(3) -0.008(3)
C12 0.042(4) 0.041(4) 0.054(4) 0.000(3) 0.012(3) 0.007(3)
C13 0.043(4) 0.044(4) 0.071(5) -0.003(4) 0.017(4) 0.001(3)
C14 0.053(5) 0.036(4) 0.057(5) 0.001(3) 0.017(4) 0.001(3)
C15 0.052(4) 0.036(4) 0.049(4) -0.001(3) 0.015(3) -0.002(3)
C16 0.041(4) 0.032(4) 0.051(4) 0.006(3) 0.011(3) 0.001(3)
C17 0.034(4) 0.032(4) 0.059(5) 0.001(3) 0.013(3) -0.005(3)
C18 0.049(4) 0.036(4) 0.069(5) 0.004(4) 0.015(4) 0.000(3)
C19 0.062(5) 0.030(4) 0.086(6) 0.001(4) 0.027(4) 0.000(3)
C20 0.044(4) 0.040(4) 0.071(5) -0.007(4) 0.020(4) -0.004(3)
C21 0.045(4) 0.047(4) 0.048(4) -0.006(3) 0.010(3) -0.004(3)
C22 0.045(4) 0.049(4) 0.043(4) -0.006(3) 0.003(3) 0.000(3)
C23 0.042(4) 0.065(5) 0.049(4) -0.007(4) 0.007(3) 0.000(4)
C24 0.056(5) 0.067(5) 0.064(5) 0.010(4) 0.019(4) -0.002(4)
C25 0.045(4) 0.050(5) 0.062(5) -0.009(4) 0.007(4) 0.009(4)
C26 0.056(5) 0.047(5) 0.063(5) -0.002(4) 0.000(4) 0.004(4)
C27 0.055(5) 0.041(4) 0.071(5) 0.003(4) 0.012(4) 0.008(4)
C28 0.051(4) 0.052(5) 0.049(4) 0.000(4) 0.012(3) -0.001(4)
C29 0.066(5) 0.068(6) 0.078(6) 0.000(5) 0.032(5) 0.013(4)

loop_
_atom_type_symbol
_atom_type_description
_atom_type_scat_dispersion_real
_atom_type_scat_dispersion_imag
_atom_type_scat_source
C C 0.0033 0.0016 'International Tables Vol C Tables 4.2.6.8 and 6.1.1.4'
H H 0.0000 0.0000 'International Tables Vol C Tables 4.2.6.8 and 6.1.1.4'
N N 0.0061 0.0033 'International Tables Vol C Tables 4.2.6.8 and 6.1.1.4'
O O 0.0106 0.0060 'International Tables Vol C Tables 4.2.6.8 and 6.1.1.4'
S S 0.1246 0.1234 'International Tables Vol C Tables 4.2.6.8 and 6.1.1.4'
Zn Zn 0.2839 1.4301 'International Tables Vol C Tables 4.2.6.8 and 6.1.1.4'

loop_
_geom_angle_atom_site_label_1
_geom_angle_atom_site_label_2
_geom_angle_atom_site_label_3
_geom_angle
_geom_angle_site_symmetry_1
_geom_angle_site_symmetry_3
_geom_angle_publ_flag
O1 Zn1 S1 105.43(14) . . ?
O1 Zn1 N1 86.24(17) . . ?
O1 Zn1 N2 121.05(18) . . ?
O1 Zn1 N3 113.74(19) . . ?
N1 Zn1 S1 167.03(13) . . ?
N2 Zn1 S1 102.18(15) . . ?
N2 Zn1 N1 75.70(19) . . ?
N2 Zn1 N3 114.35(19) . . ?
N3 Zn1 S1 95.10(16) . . ?
N3 Zn1 N1 74.6(2) . . ?
C22 S1 Zn1 112.7(2) . . ?
C9 O1 Zn1 135.5(4) . . ?
C1 N1 Zn1 110.8(4) . . ?
C10 N1 Zn1 104.9(3) . . ?
C10 N1 C1 108.3(5) . . ?
C16 N1 Zn1 108.0(4) . . ?
C16 N1 C1 113.2(5) . . ?
C16 N1 C10 111.4(5) . . ?
C11 N2 Zn1 117.2(4) . . ?
C11 N2 C15 118.5(6) . . ?
C15 N2 Zn1 124.2(5) . . ?
C17 N3 Zn1 116.5(4) . . ?
C17 N3 C21 118.6(6) . . ?
C21 N3 Zn1 124.9(5) . . ?
N1 C1 H1A 108.6 . . ?
N1 C1 H1B 108.6 . . ?
N1 C1 C2 114.5(5) . . ?
H1A C1 H1B 107.6 . . ?
C2 C1 H1A 108.6 . . ?
C2 C1 H1B 108.6 . . ?
C3 C2 C1 118.3(6) . . ?
C3 C2 C9 119.8(6) . . ?
C9 C2 C1 121.7(5) . . ?
C2 C3 H3 118.2 . . ?
C2 C3 C4 123.7(6) . . ?
C4 C3 H3 118.2 . . ?
C3 C4 C5 120.7(6) . . ?
C6 C4 C3 116.8(6) . . ?
C6 C4 C5 122.4(6) . . ?
C4 C5 H5A 109.5 . . ?
C4 C5 H5B 109.5 . . ?
C4 C5 H5C 109.5 . . ?
H5A C5 H5B 109.5 . . ?
H5A C5 H5C 109.5 . . ?
H5B C5 H5C 109.5 . . ?
C4 C6 H6 118.9 . . ?
C4 C6 C7 122.2(6) . . ?
C7 C6 H6 118.9 . . ?
C6 C7 C8 119.0(5) . . ?
C6 C7 C9 121.2(6) . . ?
C9 C7 C8 119.7(5) . . ?
O2 C8 C7 124.8(6) . . ?
O2 C8 H8 117.6 . . ?
C7 C8 H8 117.6 . . ?
O1 C9 C2 123.0(5) . . ?
O1 C9 C7 120.7(6) . . ?
C7 C9 C2 116.2(5) . . ?
N1 C10 H10A 109.6 . . ?
N1 C10 H10B 109.6 . . ?
N1 C10 C11 110.2(5) . . ?
H10A C10 H10B 108.1 . . ?
C11 C10 H10A 109.6 . . ?
C11 C10 H10B 109.6 . . ?
N2 C11 C10 116.2(5) . . ?
N2 C11 C12 122.1(6) . . ?
C12 C11 C10 121.6(6) . . ?
C11 C12 H12 120.8 . . ?
C13 C12 C11 118.4(7) . . ?
C13 C12 H12 120.8 . . ?
C12 C13 H13 119.9 . . ?
C14 C13 C12 120.2(7) . . ?
C14 C13 H13 119.9 . . ?
C13 C14 H14 120.8 . . ?
C13 C14 C15 118.3(7) . . ?
C15 C14 H14 120.8 . . ?
N2 C15 C14 122.5(7) . . ?
N2 C15 H15 118.8 . . ?
C14 C15 H15 118.8 . . ?
N1 C16 H16A 109.7 . . ?
N1 C16 H16B 109.7 . . ?
N1 C16 C17 109.9(5) . . ?
H16A C16 H16B 108.2 . . ?
C17 C16 H16A 109.7 . . ?
C17 C16 H16B 109.7 . . ?
N3 C17 C16 117.1(6) . . ?
N3 C17 C18 121.4(6) . . ?
C18 C17 C16 121.4(6) . . ?
C17 C18 H18 120.6 . . ?
C19 C18 C17 118.7(7) . . ?
C19 C18 H18 120.6 . . ?
C18 C19 H19 119.6 . . ?
C20 C19 C18 120.8(7) . . ?
C20 C19 H19 119.6 . . ?
C19 C20 H20 121.0 . . ?
C19 C20 C21 118.1(7) . . ?
C21 C20 H20 121.0 . . ?
N3 C21 C20 122.3(7) . . ?
N3 C21 H21 118.9 . . ?
C20 C21 H21 118.9 . . ?
C23 C22 S1 121.1(5) . . ?
C23 C22 C28 118.4(7) . . ?
C28 C22 S1 120.4(5) . . ?
C22 C23 C24 121.3(7) . . ?
C25 C23 C22 119.6(7) . . ?
C25 C23 C24 119.1(7) . . ?
C23 C24 H24A 109.5 . . ?
C23 C24 H24B 109.5 . . ?
C23 C24 H24C 109.5 . . ?
H24A C24 H24B 109.5 . . ?
H24A C24 H24C 109.5 . . ?
H24B C24 H24C 109.5 . . ?
C23 C25 H25 119.3 . . ?
C23 C25 C26 121.4(7) . . ?
C26 C25 H25 119.3 . . ?
C25 C26 H26 120.2 . . ?
C27 C26 C25 119.6(7) . . ?
C27 C26 H26 120.2 . . ?
C26 C27 H27 119.3 . . ?
C26 C27 C28 121.5(7) . . ?
C28 C27 H27 119.3 . . ?
C22 C28 C29 120.9(7) . . ?
C27 C28 C22 119.5(7) . . ?
C27 C28 C29 119.6(7) . . ?
C28 C29 H29A 109.5 . . ?
C28 C29 H29B 109.5 . . ?
C28 C29 H29C 109.5 . . ?
H29A C29 H29B 109.5 . . ?
H29A C29 H29C 109.5 . . ?
H29B C29 H29C 109.5 . . ?

loop_
_geom_bond_atom_site_label_1
_geom_bond_atom_site_label_2
_geom_bond_distance
_geom_bond_site_symmetry_2
_geom_bond_publ_flag
Zn1 S1 2.3463(18) . ?
Zn1 O1 1.933(4) . ?
Zn1 N1 2.246(5) . ?
Zn1 N2 2.095(5) . ?
Zn1 N3 2.149(5) . ?
S1 C22 1.794(7) . ?
O1 C9 1.300(7) . ?
O2 C8 1.202(7) . ?
N1 C1 1.475(7) . ?
N1 C10 1.473(7) . ?
N1 C16 1.460(8) . ?
N2 C11 1.326(8) . ?
N2 C15 1.336(8) . ?
N3 C17 1.338(8) . ?
N3 C21 1.340(8) . ?
C1 H1A 0.9900 . ?
C1 H1B 0.9900 . ?
C1 C2 1.485(8) . ?
C2 C3 1.372(8) . ?
C2 C9 1.417(9) . ?
C3 H3 0.9500 . ?
C3 C4 1.391(8) . ?
C4 C5 1.496(8) . ?
C4 C6 1.347(9) . ?
C5 H5A 0.9800 . ?
C5 H5B 0.9800 . ?
C5 H5C 0.9800 . ?
C6 H6 0.9500 . ?
C6 C7 1.401(8) . ?
C7 C8 1.458(9) . ?
C7 C9 1.406(8) . ?
C8 H8 0.9500 . ?
C10 H10A 0.9900 . ?
C10 H10B 0.9900 . ?
C10 C11 1.485(8) . ?
C11 C12 1.376(8) . ?
C12 H12 0.9500 . ?
C12 C13 1.371(9) . ?
C13 H13 0.9500 . ?
C13 C14 1.354(10) . ?
C14 H14 0.9500 . ?
C14 C15 1.372(9) . ?
C15 H15 0.9500 . ?
C16 H16A 0.9900 . ?
C16 H16B 0.9900 . ?
C16 C17 1.481(9) . ?
C17 C18 1.379(9) . ?
C18 H18 0.9500 . ?
C18 C19 1.358(10) . ?
C19 H19 0.9500 . ?
C19 C20 1.356(10) . ?
C20 H20 0.9500 . ?
C20 C21 1.375(9) . ?
C21 H21 0.9500 . ?
C22 C23 1.415(9) . ?
C22 C28 1.416(9) . ?
C23 C24 1.491(9) . ?
C23 C25 1.376(10) . ?
C24 H24A 0.9800 . ?
C24 H24B 0.9800 . ?
C24 H24C 0.9800 . ?
C25 H25 0.9500 . ?
C25 C26 1.380(9) . ?
C26 H26 0.9500 . ?
C26 C27 1.364(9) . ?
C27 H27 0.9500 . ?
C27 C28 1.383(9) . ?
C28 C29 1.498(9) . ?
C29 H29A 0.9800 . ?
C29 H29B 0.9800 . ?
C29 H29C 0.9800 . ?

loop_
_geom_torsion_atom_site_label_1
_geom_torsion_atom_site_label_2
_geom_torsion_atom_site_label_3
_geom_torsion_atom_site_label_4
_geom_torsion
_geom_torsion_site_symmetry_1
_geom_torsion_site_symmetry_2
_geom_torsion_site_symmetry_3
_geom_torsion_site_symmetry_4
_geom_torsion_publ_flag
Zn1 S1 C22 C23 67.8(6) . . . . ?
Zn1 S1 C22 C28 -114.9(5) . . . . ?
Zn1 O1 C9 C2 -12.6(9) . . . . ?
Zn1 O1 C9 C7 169.6(4) . . . . ?
Zn1 N1 C1 C2 -63.1(6) . . . . ?
Zn1 N1 C10 C11 -41.4(5) . . . . ?
Zn1 N1 C16 C17 -39.5(5) . . . . ?
Zn1 N2 C11 C10 1.1(7) . . . . ?
Zn1 N2 C11 C12 -176.5(4) . . . . ?
Zn1 N2 C15 C14 175.8(5) . . . . ?
Zn1 N3 C17 C16 0.0(7) . . . . ?
Zn1 N3 C17 C18 -178.8(5) . . . . ?
Zn1 N3 C21 C20 179.9(5) . . . . ?
S1 C22 C23 C24 -0.7(10) . . . . ?
S1 C22 C23 C25 178.9(5) . . . . ?
S1 C22 C28 C27 -177.9(6) . . . . ?
S1 C22 C28 C29 1.4(10) . . . . ?
N1 C1 C2 C3 -137.4(6) . . . . ?
N1 C1 C2 C9 47.6(8) . . . . ?
N1 C10 C11 N2 29.3(7) . . . . ?
N1 C10 C11 C12 -153.1(5) . . . . ?
N1 C16 C17 N3 27.7(7) . . . . ?
N1 C16 C17 C18 -153.5(6) . . . . ?
N2 C11 C12 C13 1.2(9) . . . . ?
N3 C17 C18 C19 -1.4(10) . . . . ?
C1 N1 C10 C11 76.9(6) . . . . ?
C1 N1 C16 C17 -162.6(5) . . . . ?
C1 C2 C3 C4 -172.0(6) . . . . ?
C1 C2 C9 O1 -5.1(9) . . . . ?
C1 C2 C9 C7 172.9(6) . . . . ?
C2 C3 C4 C5 -179.4(6) . . . . ?
C2 C3 C4 C6 -1.4(10) . . . . ?
C3 C2 C9 O1 -180.0(6) . . . . ?
C3 C2 C9 C7 -2.0(9) . . . . ?
C3 C4 C6 C7 -1.1(10) . . . . ?
C4 C6 C7 C8 179.1(6) . . . . ?
C4 C6 C7 C9 2.0(10) . . . . ?
C5 C4 C6 C7 176.8(6) . . . . ?
C6 C7 C8 O2 -6.6(10) . . . . ?
C6 C7 C9 O1 177.6(6) . . . . ?
C6 C7 C9 C2 -0.4(9) . . . . ?
C8 C7 C9 O1 0.6(9) . . . . ?
C8 C7 C9 C2 -177.4(6) . . . . ?
C9 C2 C3 C4 3.0(10) . . . . ?
C9 C7 C8 O2 170.5(6) . . . . ?
C10 N1 C1 C2 -177.6(5) . . . . ?
C10 N1 C16 C17 75.2(6) . . . . ?
C10 C11 C12 C13 -176.2(6) . . . . ?
C11 N2 C15 C14 -0.2(9) . . . . ?
C11 C12 C13 C14 -1.7(10) . . . . ?
C12 C13 C14 C15 1.3(10) . . . . ?
C13 C14 C15 N2 -0.4(10) . . . . ?
C15 N2 C11 C10 177.3(5) . . . . ?
C15 N2 C11 C12 -0.2(9) . . . . ?
C16 N1 C1 C2 58.3(7) . . . . ?
C16 N1 C10 C11 -158.0(5) . . . . ?
C16 C17 C18 C19 179.9(6) . . . . ?
C17 N3 C21 C20 -1.1(9) . . . . ?
C17 C18 C19 C20 -0.5(10) . . . . ?
C18 C19 C20 C21 1.5(10) . . . . ?
C19 C20 C21 N3 -0.8(10) . . . . ?
C21 N3 C17 C16 -179.1(5) . . . . ?
C21 N3 C17 C18 2.1(9) . . . . ?
C22 C23 C25 C26 -1.7(11) . . . . ?
C23 C22 C28 C27 -0.5(11) . . . . ?
C23 C22 C28 C29 178.7(7) . . . . ?
C23 C25 C26 C27 0.7(11) . . . . ?
C24 C23 C25 C26 177.9(7) . . . . ?
C25 C26 C27 C28 0.4(12) . . . . ?
C26 C27 C28 C22 -0.4(11) . . . . ?
C26 C27 C28 C29 -179.7(7) . . . . ?
C28 C22 C23 C24 -178.0(6) . . . . ?
C28 C22 C23 C25 1.6(10) . . . . ?
